data_4036594
loop_
_publ_author_name
'Tabata, Hidetsugu'
'Yoneda, Tetsuya'
'Tasaka, Tomohiko'
'Ito, Shigekazu'
'Oshitari, Tetsuta'
'Takahashi, Hideyo'
'Natsugari, Hideaki'

_publ_section_title
;
 Stereochemistry of N-Benzoyl-5-substituted-1-benzazepines Revisited:
 Synthesis of the Conformationally Biased Derivatives and Revision of the
 Reported Structure.
;
_journal_issue 8
_journal_name_full 'The Journal of organic chemistry'
_journal_page_first 3136
_journal_page_last 3148
_journal_paper_doi 10.1021/acs.joc.5b02900
_journal_volume 81
_journal_year 2016
_chemical_formula_moiety 'C19 H21 N2 O2'
_chemical_formula_sum 'C19 H21 N2 O2'
_chemical_formula_weight 309.39
_space_group_IT_number 14
_space_group_name_Hall '-P 2yn'
_space_group_name_H-M_alt 'P 1 21/n 1'
_symmetry_cell_setting monoclinic
_symmetry_Int_Tables_number 14
_symmetry_space_group_name_Hall '-P 2yn'
_symmetry_space_group_name_H-M 'P 1 21/n 1'
_atom_sites_solution_hydrogens geom
_atom_sites_solution_primary direct
_atom_sites_solution_secondary difmap
_cell_angle_alpha 90.0000
_cell_angle_beta 99.4274(14)
_cell_angle_gamma 90.0000
_cell_formula_units_Z 4
_cell_length_a 11.2708(3)
_cell_length_b 10.4765(3)
_cell_length_c 13.4089(3)
_cell_measurement_reflns_used 4569
_cell_measurement_temperature 173
_cell_measurement_theta_max 68.03
_cell_measurement_theta_min 3.34
_cell_volume 1561.92(7)
_computing_cell_refinement 'RAPID AUTO'
_computing_data_collection 'RAPID AUTO (Rigaku, ????)'
_computing_data_reduction 'RAPID AUTO'
_computing_molecular_graphics 'CrystalStructure 4.0'
_computing_publication_material 'CrystalStructure 4.0 (Rigaku, 2010)'
_computing_structure_refinement 'CRYSTALS (Carruthers, et al., 1999)'
_computing_structure_solution 'SIR92 (Altomare, et al., 1994)'
_diffrn_ambient_temperature 173
_diffrn_detector_area_resol_mean 10.000
_diffrn_measured_fraction_theta_full 0.992
_diffrn_measured_fraction_theta_max 0.992
_diffrn_measurement_device_type 'Rigaku R-AXIS RAPID'
_diffrn_measurement_method \w
_diffrn_radiation_type 'Cu K\a'
_diffrn_radiation_wavelength 1.54187
_diffrn_reflns_av_R_equivalents 0.0371
_diffrn_reflns_limit_h_max 13
_diffrn_reflns_limit_h_min -13
_diffrn_reflns_limit_k_max 12
_diffrn_reflns_limit_k_min -12
_diffrn_reflns_limit_l_max 16
_diffrn_reflns_limit_l_min -16
_diffrn_reflns_number 15597
_diffrn_reflns_theta_full 68.23
_diffrn_reflns_theta_max 68.23
_diffrn_standards_number 0
_exptl_absorpt_coefficient_mu 0.686
_exptl_absorpt_correction_T_max 0.966
_exptl_absorpt_correction_T_min 0.830
_exptl_absorpt_correction_type multi-scan
_exptl_absorpt_process_details 'ABSCOR (Rigaku, 1995)'
_exptl_crystal_colour colorless
_exptl_crystal_density_diffrn 1.316
_exptl_crystal_density_method 'not measured'
_exptl_crystal_description block
_exptl_crystal_F_000 660.00
_exptl_crystal_size_max 0.400
_exptl_crystal_size_mid 0.350
_exptl_crystal_size_min 0.050
_refine_diff_density_max 0.893
_refine_diff_density_min -0.301
_refine_ls_extinction_method none
_refine_ls_goodness_of_fit_ref 1.895
_refine_ls_hydrogen_treatment constr
_refine_ls_number_parameters 220
_refine_ls_number_reflns 2839
_refine_ls_R_factor_gt 0.0566
_refine_ls_shift/su_max 0.000
_refine_ls_structure_factor_coef Fsqd
_refine_ls_weighting_details 'w = 1/[0.0010Fo^2^ + 1.0000\s(Fo^2^)]/(4Fo^2^)'
_refine_ls_weighting_scheme calc
_refine_ls_wR_factor_ref 0.1917
_reflns_number_gt 2139
_reflns_number_total 2839
_reflns_threshold_expression F^2^>2.0\s(F^2^)
_cod_data_source_file jo5b02900_si_004.cif
_cod_data_source_block 141203(HTA13-3-32)
_cod_original_cell_volume 1561.92(6)
_cod_database_code 4036594

loop_
_symmetry_equiv_pos_site_id
_symmetry_equiv_pos_as_xyz
1 +X,+Y,+Z
2 1/2-X,1/2+Y,1/2-Z
3 -X,-Y,-Z
4 1/2+X,1/2-Y,1/2+Z

loop_
_atom_site_label
_atom_site_type_symbol
_atom_site_fract_x
_atom_site_fract_y
_atom_site_fract_z
_atom_site_U_iso_or_equiv
_atom_site_adp_type
_atom_site_occupancy
_atom_site_symmetry_multiplicity
_atom_site_calc_flag
_atom_site_refinement_flags
O1 O -0.07915(13) 0.22952(16) 0.10336(11) 0.0356(5) Uani 1.0 4 d .
O2 O 0.16318(16) -0.05691(16) 0.04896(13) 0.0451(6) Uani 1.0 4 d .
N1 N 0.12133(16) 0.19697(17) 0.13976(13) 0.0277(6) Uani 1.0 4 d .
C1 C 0.1394(2) 0.2801(3) 0.05463(17) 0.0319(7) Uani 1.0 4 d .
C2 C 0.1423(2) 0.2032(3) -0.04102(17) 0.0348(7) Uani 1.0 4 d .
C3 C 0.2520(2) 0.1175(3) -0.03609(17) 0.0342(7) Uani 1.0 4 d .
C4 C 0.2685(3) 0.0166(3) 0.04808(17) 0.0333(7) Uani 1.0 4 d .
C5 C 0.3046(2) 0.0667(2) 0.15557(17) 0.0279(7) Uani 1.0 4 d .
C6 C 0.4131(2) 0.0272(2) 0.21442(19) 0.0307(7) Uani 1.0 4 d .
C7 C 0.4387(3) 0.0644(3) 0.31551(19) 0.0345(7) Uani 1.0 4 d .
C8 C 0.3612(3) 0.1418(3) 0.35839(18) 0.0343(7) Uani 1.0 4 d .
C9 C 0.2573(2) 0.1854(3) 0.30014(17) 0.0310(7) Uani 1.0 4 d .
C10 C 0.2292(2) 0.1466(2) 0.19971(17) 0.0271(7) Uani 1.0 4 d .
C11 C 0.5063(3) -0.0511(3) 0.1728(2) 0.0423(8) Uani 1.0 4 d .
C12 C 0.0076(2) 0.1742(2) 0.15605(17) 0.0288(7) Uani 1.0 4 d .
C13 C -0.0168(2) 0.0820(3) 0.23569(18) 0.0296(7) Uani 1.0 4 d .
C14 C 0.0413(2) -0.0347(3) 0.25453(19) 0.0338(7) Uani 1.0 4 d .
C15 C 0.0065(3) -0.1180(3) 0.32446(19) 0.0369(8) Uani 1.0 4 d .
C16 C -0.0840(3) -0.0883(3) 0.37877(19) 0.0374(8) Uani 1.0 4 d .
C17 C -0.1427(3) 0.0275(3) 0.35918(19) 0.0399(8) Uani 1.0 4 d .
C18 C -0.1115(3) 0.1112(3) 0.2872(2) 0.0382(8) Uani 1.0 4 d .
C19 C -0.1195(3) -0.1791(3) 0.4567(3) 0.0564(10) Uani 1.0 4 d .
H1 H 0.0737 0.3410 0.0436 0.0377 Uiso 1.0 4 calc R
H2 H 0.2148 0.3253 0.0738 0.0382 Uiso 1.0 4 calc R
H3 H 0.0714 0.1492 -0.0529 0.0418 Uiso 1.0 4 calc R
H4 H 0.1410 0.2617 -0.0972 0.0419 Uiso 1.0 4 calc R
H5 H 0.2454 0.0749 -0.1010 0.0415 Uiso 1.0 4 calc R
H6 H 0.3216 0.1733 -0.0268 0.0415 Uiso 1.0 4 calc R
H7 H 0.3321 -0.0416 0.0346 0.0396 Uiso 1.0 4 calc R
H8 H 0.1555 -0.1080 0.0020 0.0550 Uiso 1.0 4 calc R
H9 H 0.5097 0.0367 0.3549 0.0406 Uiso 1.0 4 calc R
H10 H 0.3791 0.1643 0.4263 0.0409 Uiso 1.0 4 calc R
H11 H 0.2066 0.2406 0.3275 0.0371 Uiso 1.0 4 calc R
H12 H 0.4699 -0.1287 0.1445 0.0510 Uiso 1.0 4 calc R
H13 H 0.5716 -0.0712 0.2259 0.0511 Uiso 1.0 4 calc R
H14 H 0.5363 -0.0035 0.1210 0.0512 Uiso 1.0 4 calc R
H15 H 0.1037 -0.0566 0.2203 0.0413 Uiso 1.0 4 calc R
H16 H 0.0451 -0.1964 0.3351 0.0447 Uiso 1.0 4 calc R
H17 H -0.2044 0.0496 0.3942 0.0489 Uiso 1.0 4 calc R
H18 H -0.1538 0.1870 0.2733 0.0463 Uiso 1.0 4 calc R
H19 H -0.2055 -0.1814 0.4508 0.0688 Uiso 1.0 4 calc R
H20 H -0.0851 -0.1506 0.5232 0.0686 Uiso 1.0 4 calc R
H21 H -0.0902 -0.2630 0.4455 0.0688 Uiso 1.0 4 calc R

loop_
_atom_site_aniso_label
_atom_site_aniso_U_11
_atom_site_aniso_U_22
_atom_site_aniso_U_33
_atom_site_aniso_U_12
_atom_site_aniso_U_13
_atom_site_aniso_U_23
O1 0.0281(10) 0.0381(10) 0.0384(10) 0.0029(8) -0.0008(8) 0.0016(8)
O2 0.0501(12) 0.0424(11) 0.0433(12) -0.0112(9) 0.0091(9) -0.0099(9)
N1 0.0279(11) 0.0273(11) 0.0277(11) -0.0001(8) 0.0037(9) 0.0001(8)
C1 0.0285(13) 0.0310(13) 0.0353(14) 0.0024(11) 0.0030(11) 0.0052(11)
C2 0.0363(15) 0.0373(15) 0.0314(14) -0.0008(11) 0.0074(11) 0.0036(11)
C3 0.0363(15) 0.0389(15) 0.0285(13) -0.0017(11) 0.0083(11) -0.0028(11)
C4 0.0357(15) 0.0317(14) 0.0329(14) -0.0035(11) 0.0064(11) -0.0033(11)
C5 0.0291(13) 0.0226(12) 0.0326(14) -0.0030(10) 0.0069(11) 0.0007(10)
C6 0.0292(13) 0.0241(13) 0.0390(14) -0.0008(10) 0.0062(11) 0.0015(11)
C7 0.0297(14) 0.0309(14) 0.0403(15) -0.0004(10) -0.0019(12) 0.0034(11)
C8 0.0370(15) 0.0342(14) 0.0309(14) -0.0024(11) 0.0034(12) -0.0047(11)
C9 0.0305(14) 0.0305(13) 0.0320(14) -0.0018(11) 0.0052(11) -0.0053(10)
C10 0.0255(13) 0.0247(12) 0.0304(13) -0.0005(9) 0.0025(10) 0.0011(10)
C11 0.0364(16) 0.0376(15) 0.0532(18) 0.0057(12) 0.0086(13) -0.0041(13)
C12 0.0282(13) 0.0269(13) 0.0309(13) -0.0003(10) 0.0039(11) -0.0066(10)
C13 0.0252(13) 0.0316(13) 0.0317(13) -0.0023(10) 0.0042(10) -0.0043(11)
C14 0.0315(14) 0.0332(14) 0.0381(15) -0.0022(11) 0.0095(11) -0.0037(11)
C15 0.0330(15) 0.0333(14) 0.0450(16) 0.0001(11) 0.0077(12) 0.0039(12)
C16 0.0321(15) 0.0429(15) 0.0366(15) -0.0067(12) 0.0039(12) 0.0031(12)
C17 0.0345(15) 0.0449(16) 0.0441(16) -0.0032(12) 0.0175(13) -0.0002(12)
C18 0.0324(14) 0.0328(14) 0.0503(16) 0.0028(11) 0.0092(12) -0.0027(12)
C19 0.0474(19) 0.066(2) 0.057(2) -0.0035(15) 0.0132(15) 0.0230(17)

loop_
_atom_type_symbol
_atom_type_description
_atom_type_scat_dispersion_real
_atom_type_scat_dispersion_imag
_atom_type_scat_source
C C 0.0181 0.0091
;
International Tables for Crystallography
(1992, Vol. C, Tables 4.2.6.8 and 6.1.1.4)
;
H H 0.0000 0.0000
;
International Tables for Crystallography
(1992, Vol. C, Table 6.1.1.4)
;
O O 0.0492 0.0322
;
International Tables for Crystallography
(1992, Vol. C, Tables 4.2.6.8 and 6.1.1.4)
;
N N 0.0311 0.0180
;
International Tables for Crystallography
(1992, Vol. C, Tables 4.2.6.8 and 6.1.1.4)
;

loop_
_geom_angle_atom_site_label_1
_geom_angle_atom_site_label_2
_geom_angle_atom_site_label_3
_geom_angle
_geom_angle_publ_flag
C1 N1 C10 115.87(18) yes
C1 N1 C12 118.80(18) yes
C10 N1 C12 125.33(19) yes
N1 C1 C2 111.39(19) yes
C1 C2 C3 113.97(18) yes
C2 C3 C4 116.0(2) yes
O2 C4 C3 112.32(18) yes
O2 C4 C5 105.9(2) yes
C3 C4 C5 116.1(2) yes
C4 C5 C6 120.2(2) yes
C4 C5 C10 121.4(2) yes
C6 C5 C10 118.3(2) yes
C5 C6 C7 119.1(3) yes
C5 C6 C11 123.1(3) yes
C7 C6 C11 117.7(2) yes
C6 C7 C8 121.5(3) yes
C7 C8 C9 119.7(3) yes
C8 C9 C10 119.4(3) yes
N1 C10 C5 120.0(2) yes
N1 C10 C9 118.0(2) yes
C5 C10 C9 121.9(2) yes
O1 C12 N1 120.0(2) yes
O1 C12 C13 118.9(2) yes
N1 C12 C13 121.10(19) yes
C12 C13 C14 124.1(3) yes
C12 C13 C18 117.1(2) yes
C14 C13 C18 118.5(3) yes
C13 C14 C15 120.0(3) yes
C14 C15 C16 122.0(3) yes
C15 C16 C17 117.9(3) yes
C15 C16 C19 121.6(3) yes
C17 C16 C19 120.6(3) yes
C16 C17 C18 121.0(3) yes
C13 C18 C17 120.4(3) yes
C4 O2 H8 109.381 no
N1 C1 H1 107.946 no
N1 C1 H2 107.977 no
C2 C1 H1 109.960 no
C2 C1 H2 110.071 no
H1 C1 H2 109.438 no
C1 C2 H3 108.453 no
C1 C2 H4 108.710 no
C3 C2 H3 107.755 no
C3 C2 H4 108.388 no
H3 C2 H4 109.502 no
C2 C3 H5 106.895 no
C2 C3 H6 106.574 no
C4 C3 H5 108.965 no
C4 C3 H6 108.815 no
H5 C3 H6 109.460 no
O2 C4 H7 107.638 no
C3 C4 H7 107.273 no
C5 C4 H7 107.301 no
C6 C7 H9 119.104 no
C8 C7 H9 119.347 no
C7 C8 H10 120.224 no
C9 C8 H10 120.080 no
C8 C9 H11 120.264 no
C10 C9 H11 120.383 no
C6 C11 H12 109.158 no
C6 C11 H13 109.854 no
C6 C11 H14 109.493 no
H12 C11 H13 109.440 no
H12 C11 H14 109.439 no
H13 C11 H14 109.442 no
C13 C14 H15 119.944 no
C15 C14 H15 120.033 no
C14 C15 H16 118.898 no
C16 C15 H16 119.053 no
C16 C17 H17 119.697 no
C18 C17 H17 119.266 no
C13 C18 H18 119.795 no
C17 C18 H18 119.815 no
C16 C19 H19 109.673 no
C16 C19 H20 109.510 no
C16 C19 H21 109.312 no
H19 C19 H20 109.443 no
H19 C19 H21 109.444 no
H20 C19 H21 109.446 no

loop_
_geom_bond_atom_site_label_1
_geom_bond_atom_site_label_2
_geom_bond_distance
_geom_bond_publ_flag
O1 C12 1.251(3) yes
O2 C4 1.416(3) yes
N1 C1 1.476(3) yes
N1 C10 1.443(3) yes
N1 C12 1.356(3) yes
C1 C2 1.520(4) yes
C2 C3 1.520(4) yes
C3 C4 1.535(4) yes
C4 C5 1.525(4) yes
C5 C6 1.404(3) yes
C5 C10 1.392(4) yes
C6 C7 1.395(4) yes
C6 C11 1.510(4) yes
C7 C8 1.385(4) yes
C8 C9 1.374(4) yes
C9 C10 1.393(4) yes
C12 C13 1.498(4) yes
C13 C14 1.390(4) yes
C13 C18 1.396(4) yes
C14 C15 1.384(4) yes
C15 C16 1.382(4) yes
C16 C17 1.386(4) yes
C16 C19 1.514(5) yes
C17 C18 1.392(4) yes
O2 H8 0.820 no
C1 H1 0.970 no
C1 H2 0.970 no
C2 H3 0.970 no
C2 H4 0.970 no
C3 H5 0.970 no
C3 H6 0.970 no
C4 H7 0.980 no
C7 H9 0.930 no
C8 H10 0.930 no
C9 H11 0.930 no
C11 H12 0.960 no
C11 H13 0.960 no
C11 H14 0.960 no
C14 H15 0.930 no
C15 H16 0.930 no
C17 H17 0.930 no
C18 H18 0.930 no
C19 H19 0.960 no
C19 H20 0.960 no
C19 H21 0.960 no

loop_
_geom_contact_atom_site_label_1
_geom_contact_atom_site_label_2
_geom_contact_distance
_geom_contact_publ_flag
_geom_contact_site_symmetry_2
O1 C1 2.702(3) no .
O1 C2 3.411(3) no .
O1 C14 3.565(3) no .
O1 C18 2.835(4) no .
O2 N1 2.995(3) no .
O2 C1 3.542(3) no .
O2 C2 2.973(3) no .
O2 C6 3.404(3) no .
O2 C10 2.948(3) no .
O2 C12 3.439(3) no .
O2 C14 3.283(4) no .
N1 C3 3.092(4) no .
N1 C4 2.916(4) no .
N1 C14 3.087(3) no .
C1 C4 3.128(4) no .
C1 C5 3.078(3) no .
C1 C9 3.486(3) no .
C2 C5 3.280(3) no .
C2 C10 3.270(4) no .
C2 C12 3.270(4) no .
C3 C10 3.228(4) no .
C4 C11 3.003(4) no .
C5 C8 2.803(4) no .
C5 C12 3.533(4) no .
C6 C9 2.795(4) no .
C7 C10 2.744(4) no .
C9 C12 3.144(3) no .
C9 C13 3.254(4) no .
C9 C14 3.337(4) no .
C10 C13 2.969(4) no .
C10 C14 3.024(4) no .
C13 C16 2.813(4) no .
C14 C17 2.766(4) no .
C15 C18 2.750(4) no .
O1 O2 2.776(3) no 3_555
O1 C8 3.512(3) no 4_454
O1 C19 3.494(4) no 2_455
O2 O1 2.776(3) no 3_555
O2 C8 3.419(3) no 2_545
O2 C9 3.404(3) no 2_545
O2 C12 3.323(3) no 3_555
C3 C11 3.592(4) no 3_655
C8 O1 3.512(3) no 4_555
C8 O2 3.419(3) no 2_555
C9 O2 3.404(3) no 2_555
C11 C3 3.592(4) no 3_655
C12 O2 3.323(3) no 3_555
C19 O1 3.494(4) no 2_445
O1 H1 2.3298 no .
O1 H2 3.5451 no .
O1 H3 3.0240 no .
O1 H18 2.5933 no .
O2 H3 2.6713 no .
O2 H5 2.7239 no .
O2 H6 3.2605 no .
O2 H12 3.5650 no .
O2 H15 2.4958 no .
N1 H3 2.6010 no .
N1 H4 3.2921 no .
N1 H6 3.4349 no .
N1 H11 2.5840 no .
N1 H15 2.8866 no .
C1 H5 3.3496 no .
C1 H6 2.7202 no .
C2 H7 3.3864 no .
C2 H8 3.3092 no .
C3 H1 3.3709 no .
C3 H2 2.6994 no .
C3 H8 2.6842 no .
C4 H2 3.3183 no .
C4 H3 2.7768 no .
C4 H4 3.3966 no .
C4 H12 2.8606 no .
C4 H14 3.0242 no .
C4 H15 3.2818 no .
C5 H2 3.0339 no .
C5 H5 3.3964 no .
C5 H6 2.7238 no .
C5 H8 3.0462 no .
C5 H9 3.2497 no .
C5 H11 3.2699 no .
C5 H12 2.7881 no .
C5 H13 3.3314 no .
C5 H14 2.8228 no .
C5 H15 2.8619 no .
C6 H6 3.5745 no .
C6 H7 2.5382 no .
C6 H10 3.2615 no .
C7 H11 3.2274 no .
C7 H12 3.1211 no .
C7 H13 2.5088 no .
C7 H14 3.0750 no .
C9 H2 3.3332 no .
C9 H9 3.2208 no .
C9 H15 3.1572 no .
C10 H1 3.2251 no .
C10 H2 2.5082 no .
C10 H3 3.5586 no .
C10 H6 3.3803 no .
C10 H7 3.3122 no .
C10 H10 3.2310 no .
C10 H15 2.5953 no .
C11 H7 2.4707 no .
C11 H9 2.6040 no .
C12 H1 2.5002 no .
C12 H2 3.1648 no .
C12 H3 3.0162 no .
C12 H11 3.0180 no .
C12 H15 2.7309 no .
C12 H18 2.5953 no .
C13 H11 3.0977 no .
C13 H16 3.2353 no .
C13 H17 3.2526 no .
C14 H11 3.4850 no .
C14 H18 3.2366 no .
C15 H17 3.2150 no .
C15 H19 3.2168 no .
C15 H20 3.0308 no .
C15 H21 2.5901 no .
C16 H15 3.2524 no .
C16 H18 3.2521 no .
C17 H16 3.2115 no .
C17 H19 2.6620 no .
C17 H20 2.8767 no .
C17 H21 3.2757 no .
C18 H15 3.2388 no .
C19 H16 2.6694 no .
C19 H17 2.6638 no .
H1 H3 2.3875 no .
H1 H4 2.3019 no .
H1 H6 3.5566 no .
H2 H3 2.8282 no .
H2 H4 2.4017 no .
H2 H5 3.5716 no .
H2 H6 2.5176 no .
H2 H11 3.5317 no .
H3 H5 2.2979 no .
H3 H6 2.7953 no .
H3 H7 3.5880 no .
H3 H8 2.9103 no .
H4 H5 2.2882 no .
H4 H6 2.2941 no .
H5 H7 2.2735 no .
H5 H8 2.6577 no .
H6 H7 2.3930 no .
H6 H8 3.5459 no .
H6 H14 3.4120 no .
H7 H8 2.0864 no .
H7 H12 2.1605 no .
H7 H13 3.4193 no .
H7 H14 2.4341 no .
H8 H15 3.1231 no .
H9 H10 2.3086 no .
H9 H12 3.2785 no .
H9 H13 2.2695 no .
H9 H14 3.2263 no .
H10 H11 2.3095 no .
H11 H15 3.5439 no .
H15 H16 2.2990 no .
H16 H19 3.4422 no .
H16 H20 3.1561 no .
H16 H21 2.3965 no .
H17 H18 2.3089 no .
H17 H19 2.5371 no .
H17 H20 2.9053 no .
H17 H21 3.5453 no .
O1 H8 1.9897 no 3_555
O1 H9 3.3372 no 2_555
O1 H10 2.5944 no 4_454
O1 H13 3.0889 no 2_555
O1 H19 2.5908 no 2_455
O2 H3 2.8243 no 3_555
O2 H10 2.9872 no 2_545
O2 H11 2.9333 no 2_545
O2 H19 3.4751 no 4_544
N1 H8 3.5031 no 3_555
C1 H9 3.4910 no 2_555
C1 H9 3.4224 no 4_454
C1 H10 3.2016 no 4_454
C1 H17 3.4857 no 4_554
C2 H9 3.3058 no 4_454
C2 H10 3.2393 no 4_454
C2 H17 3.3073 no 4_554
C3 H13 3.5112 no 3_655
C3 H14 3.0512 no 3_655
C3 H18 3.5698 no 4_554
C4 H11 3.3271 no 2_545
C4 H14 3.4115 no 3_655
C4 H21 3.4935 no 4_544
C5 H11 3.4274 no 2_545
C5 H16 2.9960 no 2_555
C6 H11 3.3015 no 2_545
C6 H16 3.0250 no 2_555
C7 H1 3.0259 no 2_545
C7 H1 3.3353 no 4_555
C7 H2 3.5094 no 2_545
C7 H4 3.0021 no 4_555
C7 H16 3.2413 no 2_555
C8 H1 3.4473 no 2_545
C8 H1 3.1605 no 4_555
C8 H2 3.5796 no 2_545
C8 H3 3.3015 no 4_555
C8 H4 3.2728 no 4_555
C8 H8 3.2444 no 2_555
C8 H15 3.3744 no 2_555
C8 H16 3.4079 no 2_555
C8 H19 3.3560 no 3_556
C9 H8 3.4405 no 2_555
C9 H12 3.3951 no 2_555
C9 H15 3.1578 no 2_555
C9 H16 3.3316 no 2_555
C9 H19 3.4830 no 3_556
C9 H20 3.3194 no 3_556
C10 H16 3.1277 no 2_555
C11 H5 3.1149 no 3_655
C11 H6 3.2362 no 3_655
C11 H11 3.2426 no 2_545
C11 H18 3.2277 no 2_545
C12 H8 2.6598 no 3_555
C12 H12 3.3552 no 2_555
C12 H13 3.2976 no 2_555
C13 H3 3.4294 no 3_555
C13 H5 3.3288 no 3_555
C13 H8 3.3230 no 3_555
C13 H12 3.4302 no 2_555
C13 H20 3.3271 no 3_556
C14 H2 3.5968 no 2_545
C14 H3 3.0394 no 3_555
C14 H4 3.5930 no 3_555
C14 H5 3.5607 no 3_555
C14 H20 3.5231 no 3_556
C15 H2 3.2682 no 2_545
C15 H4 3.5576 no 3_555
C15 H20 3.5048 no 3_556
C16 H20 3.2870 no 3_556
C17 H4 3.4095 no 4_455
C17 H6 3.5394 no 4_455
C17 H13 3.5706 no 1_455
C17 H20 3.0686 no 3_556
C18 H5 3.3282 no 3_555
C18 H6 3.5365 no 4_455
C18 H12 3.2142 no 2_555
C18 H13 3.3657 no 2_555
C18 H20 3.1142 no 3_556
C19 H7 3.1846 no 4_445
C19 H8 3.5049 no 4_445
C19 H10 3.5430 no 3_556
C19 H11 3.2680 no 3_556
C19 H12 3.2527 no 4_445
H1 C7 3.0259 no 2_555
H1 C7 3.3353 no 4_454
H1 C8 3.4473 no 2_555
H1 C8 3.1605 no 4_454
H1 H8 3.5340 no 3_555
H1 H9 2.7126 no 2_555
H1 H9 2.8224 no 4_454
H1 H10 3.4415 no 2_555
H1 H10 2.4810 no 4_454
H2 C7 3.5094 no 2_555
H2 C8 3.5796 no 2_555
H2 C14 3.5968 no 2_555
H2 C15 3.2682 no 2_555
H2 H15 3.3900 no 2_555
H2 H16 2.7906 no 2_555
H2 H17 3.0107 no 4_554
H3 O2 2.8243 no 3_555
H3 C8 3.3015 no 4_454
H3 C13 3.4294 no 3_555
H3 C14 3.0394 no 3_555
H3 H8 2.7866 no 3_555
H3 H9 3.5441 no 4_454
H3 H10 2.8976 no 4_454
H3 H15 2.9021 no 3_555
H4 C7 3.0021 no 4_454
H4 C8 3.2728 no 4_454
H4 C14 3.5930 no 3_555
H4 C15 3.5576 no 3_555
H4 C17 3.4095 no 4_554
H4 H9 2.5990 no 4_454
H4 H10 3.1176 no 4_454
H4 H16 3.5842 no 3_555
H4 H17 2.6494 no 4_554
H4 H18 3.1567 no 4_554
H5 C11 3.1149 no 3_655
H5 C13 3.3288 no 3_555
H5 C14 3.5607 no 3_555
H5 C18 3.3282 no 3_555
H5 H12 3.4005 no 3_655
H5 H13 2.8627 no 3_655
H5 H14 2.6272 no 3_655
H5 H18 3.3135 no 4_554
H6 C11 3.2362 no 3_655
H6 C17 3.5394 no 4_554
H6 C18 3.5365 no 4_554
H6 H12 3.0726 no 3_655
H6 H13 3.2820 no 3_655
H6 H14 2.8261 no 3_655
H6 H16 3.0769 no 2_555
H6 H17 3.0878 no 4_554
H6 H18 3.1059 no 4_554
H6 H20 3.4895 no 2_555
H6 H21 3.1171 no 2_555
H7 C19 3.1846 no 4_544
H7 H11 3.0133 no 2_545
H7 H14 2.7918 no 3_655
H7 H19 3.1161 no 4_544
H7 H20 3.3674 no 4_544
H7 H21 2.5942 no 4_544
H8 O1 1.9897 no 3_555
H8 N1 3.5031 no 3_555
H8 C8 3.2444 no 2_545
H8 C9 3.4405 no 2_545
H8 C12 2.6598 no 3_555
H8 C13 3.3230 no 3_555
H8 C19 3.5049 no 4_544
H8 H1 3.5340 no 3_555
H8 H3 2.7866 no 3_555
H8 H10 2.6258 no 2_545
H8 H11 2.9998 no 2_545
H8 H19 2.8545 no 4_544
H8 H21 3.3661 no 4_544
H9 O1 3.3372 no 2_545
H9 C1 3.4910 no 2_545
H9 C1 3.4224 no 4_555
H9 C2 3.3058 no 4_555
H9 H1 2.7126 no 2_545
H9 H1 2.8224 no 4_555
H9 H3 3.5441 no 4_555
H9 H4 2.5990 no 4_555
H9 H17 3.1817 no 1_655
H10 O1 2.5944 no 4_555
H10 O2 2.9872 no 2_555
H10 C1 3.2016 no 4_555
H10 C2 3.2393 no 4_555
H10 C19 3.5430 no 3_556
H10 H1 3.4415 no 2_545
H10 H1 2.4810 no 4_555
H10 H3 2.8976 no 4_555
H10 H4 3.1176 no 4_555
H10 H8 2.6258 no 2_555
H10 H15 3.5462 no 2_555
H10 H19 2.7626 no 3_556
H10 H20 3.4925 no 3_556
H11 O2 2.9333 no 2_555
H11 C4 3.3271 no 2_555
H11 C5 3.4274 no 2_555
H11 C6 3.3015 no 2_555
H11 C11 3.2426 no 2_555
H11 C19 3.2680 no 3_556
H11 H7 3.0133 no 2_555
H11 H8 2.9998 no 2_555
H11 H12 2.4936 no 2_555
H11 H15 3.1539 no 2_555
H11 H19 3.0380 no 3_556
H11 H20 2.7687 no 3_556
H11 H21 3.5141 no 3_556
H12 C9 3.3951 no 2_545
H12 C12 3.3552 no 2_545
H12 C13 3.4302 no 2_545
H12 C18 3.2142 no 2_545
H12 C19 3.2527 no 4_544
H12 H5 3.4005 no 3_655
H12 H6 3.0726 no 3_655
H12 H11 2.4936 no 2_545
H12 H18 2.9133 no 2_545
H12 H19 3.5957 no 4_544
H12 H20 2.8359 no 4_544
H12 H21 2.8765 no 4_544
H13 O1 3.0889 no 2_545
H13 C3 3.5112 no 3_655
H13 C12 3.2976 no 2_545
H13 C17 3.5706 no 1_655
H13 C18 3.3657 no 2_545
H13 H5 2.8627 no 3_655
H13 H6 3.2820 no 3_655
H13 H17 3.3474 no 1_655
H13 H18 2.6961 no 2_545
H14 C3 3.0512 no 3_655
H14 C4 3.4115 no 3_655
H14 H5 2.6272 no 3_655
H14 H6 2.8261 no 3_655
H14 H7 2.7918 no 3_655
H14 H14 3.2155 no 3_655
H14 H16 3.4223 no 2_555
H14 H21 2.7727 no 2_555
H14 H21 3.5295 no 4_544
H15 C8 3.3744 no 2_545
H15 C9 3.1578 no 2_545
H15 H2 3.3900 no 2_545
H15 H3 2.9021 no 3_555
H15 H10 3.5462 no 2_545
H15 H11 3.1539 no 2_545
H16 C5 2.9960 no 2_545
H16 C6 3.0250 no 2_545
H16 C7 3.2413 no 2_545
H16 C8 3.4079 no 2_545
H16 C9 3.3316 no 2_545
H16 C10 3.1277 no 2_545
H16 H2 2.7906 no 2_545
H16 H4 3.5842 no 3_555
H16 H6 3.0769 no 2_545
H16 H14 3.4223 no 2_545
H17 C1 3.4857 no 4_455
H17 C2 3.3073 no 4_455
H17 H2 3.0107 no 4_455
H17 H4 2.6494 no 4_455
H17 H6 3.0878 no 4_455
H17 H9 3.1817 no 1_455
H17 H13 3.3474 no 1_455
H17 H20 3.4364 no 3_556
H18 C3 3.5698 no 4_455
H18 C11 3.2277 no 2_555
H18 H4 3.1567 no 4_455
H18 H5 3.3135 no 4_455
H18 H6 3.1059 no 4_455
H18 H12 2.9133 no 2_555
H18 H13 2.6961 no 2_555
H18 H19 3.4473 no 2_455
H18 H20 3.5262 no 3_556
H19 O1 2.5908 no 2_445
H19 O2 3.4751 no 4_445
H19 C8 3.3560 no 3_556
H19 C9 3.4830 no 3_556
H19 H7 3.1161 no 4_445
H19 H8 2.8545 no 4_445
H19 H10 2.7626 no 3_556
H19 H11 3.0380 no 3_556
H19 H12 3.5957 no 4_445
H19 H18 3.4473 no 2_445
H20 C9 3.3194 no 3_556
H20 C13 3.3271 no 3_556
H20 C14 3.5231 no 3_556
H20 C15 3.5048 no 3_556
H20 C16 3.2870 no 3_556
H20 C17 3.0686 no 3_556
H20 C18 3.1142 no 3_556
H20 H6 3.4895 no 2_545
H20 H7 3.3674 no 4_445
H20 H10 3.4925 no 3_556
H20 H11 2.7687 no 3_556
H20 H12 2.8359 no 4_445
H20 H17 3.4364 no 3_556
H20 H18 3.5262 no 3_556
H21 C4 3.4935 no 4_445
H21 H6 3.1171 no 2_545
H21 H7 2.5942 no 4_445
H21 H8 3.3661 no 4_445
H21 H11 3.5141 no 3_556
H21 H12 2.8765 no 4_445
H21 H14 2.7727 no 2_545
H21 H14 3.5295 no 4_445

loop_
_geom_hbond_atom_site_label_D
_geom_hbond_atom_site_label_H
_geom_hbond_atom_site_label_A
_geom_hbond_site_symmetry_A
_geom_hbond_distance_DA
_geom_hbond_distance_DH
_geom_hbond_distance_HA
_geom_hbond_angle_DHA
_geom_hbond_publ_flag
O2 H8 O1 3_555 2.776(3) 0.820 1.990 160.4 no

loop_
_geom_torsion_atom_site_label_1
_geom_torsion_atom_site_label_2
_geom_torsion_atom_site_label_3
_geom_torsion_atom_site_label_4
_geom_torsion
_geom_torsion_publ_flag
C1 N1 C10 C5 -62.2(3) no
C1 N1 C10 C9 114.7(2) no
C10 N1 C1 C2 88.9(2) no
C1 N1 C12 O1 -4.4(3) no
C1 N1 C12 C13 174.77(17) no
C12 N1 C1 C2 -91.3(3) no
C10 N1 C12 O1 175.34(18) no
C10 N1 C12 C13 -5.5(3) no
C12 N1 C10 C5 118.1(3) no
C12 N1 C10 C9 -65.0(3) no
N1 C1 C2 C3 -68.2(3) no
C1 C2 C3 C4 59.5(3) no
C2 C3 C4 O2 51.2(3) no
C2 C3 C4 C5 -70.9(3) no
O2 C4 C5 C6 115.0(2) no
O2 C4 C5 C10 -61.6(3) no
C3 C4 C5 C6 -119.7(3) no
C3 C4 C5 C10 63.7(3) no
C4 C5 C6 C7 -173.89(19) no
C4 C5 C6 C11 8.1(4) no
C4 C5 C10 N1 -7.9(4) no
C4 C5 C10 C9 175.27(19) no
C6 C5 C10 N1 175.40(19) no
C6 C5 C10 C9 -1.4(4) no
C10 C5 C6 C7 2.8(4) no
C10 C5 C6 C11 -175.23(19) no
C5 C6 C7 C8 -1.6(4) no
C11 C6 C7 C8 176.6(2) no
C6 C7 C8 C9 -1.2(4) no
C7 C8 C9 C10 2.7(4) no
C8 C9 C10 N1 -178.2(2) no
C8 C9 C10 C5 -1.4(4) no
O1 C12 C13 C14 138.2(2) no
O1 C12 C13 C18 -35.8(3) no
N1 C12 C13 C14 -41.0(3) no
N1 C12 C13 C18 145.07(19) no
C12 C13 C14 C15 -175.09(18) no
C12 C13 C18 C17 177.33(18) no
C14 C13 C18 C17 3.1(4) no
C18 C13 C14 C15 -1.2(4) no
C13 C14 C15 C16 -1.2(4) no
C14 C15 C16 C17 1.9(4) no
C14 C15 C16 C19 -178.68(19) no
C15 C16 C17 C18 -0.0(4) no
C19 C16 C17 C18 -179.5(2) no
C16 C17 C18 C13 -2.4(4) no
